data_1560735
loop_
_publ_author_name
'Hao, Xue-Min'
'Qu, Tao-Guang'
'Wang, Hao'
'Guo, Wen-Li'
'Chen, Fei'
'Wu, Yi-Bo'
'Yang, Dan'
'Xu, Zi-Li'

_publ_section_title
;
 A 3D porous coordination polymer transformed from a 1D nonporous
 coordination polymer for selectively sensing of diiodomethane
;
_journal_name_full 'Journal of Solid State Chemistry'
_journal_page_first 62
_journal_page_last 66
_journal_paper_doi 10.1016/j.jssc.2018.08.034
_journal_volume 268
_journal_year 2018
_chemical_formula_sum 'C24 H32 O32 Zn4'
_chemical_formula_weight 1093.98
_space_group_IT_number 14
_space_group_name_Hall '-P 2yn'
_space_group_name_H-M_alt 'P 1 21/n 1'
_symmetry_cell_setting monoclinic
_symmetry_space_group_name_H-M 'P 1 21/n 1'
_atom_sites_solution_hydrogens geom
_atom_sites_solution_primary direct
_atom_sites_solution_secondary difmap
_cell_angle_alpha 90.00
_cell_angle_beta 94.08(3)
_cell_angle_gamma 90.00
_cell_formula_units_Z 4
_cell_length_a 22.078(4)
_cell_length_b 7.3183(15)
_cell_length_c 22.080(4)
_cell_measurement_reflns_used 8802
_cell_measurement_temperature 293(2)
_cell_measurement_theta_max 27.48
_cell_measurement_theta_min 3.05
_cell_volume 3558.5(12)
_computing_structure_refinement 'SHELXL-97 (Sheldrick, 1997)'
_computing_structure_solution 'SHELXS-97 (Sheldrick, 1990)'
_diffrn_ambient_temperature 293(2)
_diffrn_measured_fraction_theta_full 0.999
_diffrn_measured_fraction_theta_max 0.999
_diffrn_measurement_device_type CCD
_diffrn_radiation_monochromator graphite
_diffrn_radiation_source 'fine-focus sealed tube'
_diffrn_radiation_type MoK\a
_diffrn_radiation_wavelength 0.71073
_diffrn_reflns_av_R_equivalents 0.0669
_diffrn_reflns_av_sigmaI/netI 0.0520
_diffrn_reflns_limit_h_max 28
_diffrn_reflns_limit_h_min -28
_diffrn_reflns_limit_k_max 9
_diffrn_reflns_limit_k_min -9
_diffrn_reflns_limit_l_max 28
_diffrn_reflns_limit_l_min -28
_diffrn_reflns_number 36376
_diffrn_reflns_theta_full 27.48
_diffrn_reflns_theta_max 27.48
_diffrn_reflns_theta_min 3.06
_exptl_absorpt_coefficient_mu 2.785
_exptl_absorpt_correction_T_max 0.6341
_exptl_absorpt_correction_T_min 0.5794
_exptl_absorpt_correction_type multi-scan
_exptl_absorpt_process_details sadabs
_exptl_crystal_colour colorless
_exptl_crystal_density_diffrn 2.042
_exptl_crystal_density_method 'not measured'
_exptl_crystal_description Block
_exptl_crystal_F_000 2208
_exptl_crystal_size_max 0.22
_exptl_crystal_size_mid 0.20
_exptl_crystal_size_min 0.18
_refine_diff_density_max 1.841
_refine_diff_density_min -2.459
_refine_diff_density_rms 0.233
_refine_ls_extinction_method none
_refine_ls_goodness_of_fit_ref 1.112
_refine_ls_hydrogen_treatment mixed
_refine_ls_matrix_type full
_refine_ls_number_parameters 613
_refine_ls_number_reflns 8170
_refine_ls_number_restraints 72
_refine_ls_restrained_S_all 1.107
_refine_ls_R_factor_all 0.1366
_refine_ls_R_factor_gt 0.1068
_refine_ls_shift/su_max 0.025
_refine_ls_shift/su_mean 0.004
_refine_ls_structure_factor_coef Fsqd
_refine_ls_weighting_details 'calc w=1/[\s^2^(Fo^2^)+(0.0377P)^2^+128.3424P] where P=(Fo^2^+2Fc^2^)/3'
_refine_ls_weighting_scheme calc
_refine_ls_wR_factor_gt 0.2361
_refine_ls_wR_factor_ref 0.2487
_reflns_number_gt 5960
_reflns_number_total 8170
_reflns_threshold_expression >2sigma(I)
_cod_data_source_file JSSC-2018-268-62.cif
_cod_data_source_block 1
_cod_original_sg_symbol_H-M 'P 21/n'
_cod_database_code 1560735

loop_
_symmetry_equiv_pos_as_xyz
'x, y, z'
'-x+1/2, y+1/2, -z+1/2'
'-x, -y, -z'
'x-1/2, -y-1/2, z-1/2'

loop_
_atom_site_label
_atom_site_type_symbol
_atom_site_fract_x
_atom_site_fract_y
_atom_site_fract_z
_atom_site_U_iso_or_equiv
_atom_site_adp_type
_atom_site_occupancy
_atom_site_symmetry_multiplicity
_atom_site_calc_flag
_atom_site_refinement_flags
_atom_site_disorder_assembly
_atom_site_disorder_group
O5 O 1.1719(3) 0.2543(13) 0.6298(4) 0.0286(19) Uani 1 1 d . . .
Zn1 Zn 0.73473(6) 0.22331(18) 1.06802(6) 0.0206(3) Uani 1 1 d . . .
Zn2 Zn 0.80802(6) 0.19422(17) 0.89061(6) 0.0198(3) Uani 1 1 d . . .
Zn3 Zn 0.98468(6) 0.22983(18) 0.81702(6) 0.0203(3) Uani 1 1 d . . .
Zn4 Zn 1.05721(6) 0.25778(18) 0.64046(6) 0.0187(3) Uani 1 1 d . . .
O7W O 0.7980(5) 0.4697(12) 0.8850(4) 0.040(2) Uani 1 1 d D . .
O10 O 0.8626(4) 0.2222(16) 0.4428(4) 0.043(3) Uani 1 1 d . . .
O15 O 1.1815(3) 0.3065(13) 1.0117(4) 0.0295(19) Uani 1 1 d . . .
O11W O 0.7363(5) 0.5021(13) 1.0616(6) 0.049(3) Uani 1 1 d D . .
O18 O 0.6798(3) 0.2013(11) 0.8434(3) 0.0219(16) Uani 1 1 d . . .
O12 O 0.9235(4) 0.2097(12) 0.8804(3) 0.0281(19) Uani 1 1 d . . .
O17 O 0.6638(3) 0.2110(14) 1.0021(3) 0.032(2) Uani 1 1 d . . .
O3 O 1.2814(3) 0.2520(12) 0.6960(3) 0.0250(17) Uani 1 1 d . . .
O16 O 0.7464(3) 0.1849(13) 0.9529(3) 0.0294(19) Uani 1 1 d . . .
O8W O 0.8088(5) -0.0840(13) 0.8889(4) 0.038(2) Uani 1 1 d D . .
O20 O 0.6127(4) 0.2232(11) 0.6937(3) 0.0247(17) Uani 1 1 d . . .
O11 O 0.8744(3) 0.2107(12) 0.9621(3) 0.0259(18) Uani 1 1 d . . .
O9W O 0.8048(4) 0.1818(14) 0.8003(3) 0.032(2) Uani 1 1 d D . .
O12W O 0.8250(4) 0.2237(17) 1.0721(4) 0.043(3) Uani 1 1 d D . .
O4W O 0.9904(4) 0.5072(12) 0.8300(4) 0.035(2) Uani 1 1 d D . .
O2W O 1.0584(6) -0.0190(14) 0.6391(4) 0.047(3) Uani 1 1 d D . .
O5W O 1.0752(3) 0.2137(13) 0.8202(4) 0.0282(19) Uani 1 1 d D . .
O8 O 0.9292(3) 0.2476(12) 0.5937(3) 0.0229(17) Uani 1 1 d . . .
O4 O 1.1230(3) 0.2796(12) 0.7117(3) 0.0275(18) Uani 1 1 d . . .
O1 O 1.4319(4) 0.2541(11) 0.7630(4) 0.0256(18) Uani 1 1 d U . .
O13 O 1.0321(3) 0.2400(11) 0.9455(3) 0.0208(16) Uani 1 1 d . . .
O10W O 0.7393(4) -0.0516(12) 1.0815(5) 0.042(2) Uani 1 1 d D . .
O2 O 1.3984(4) 0.1892(15) 0.6688(4) 0.042(3) Uani 1 1 d . . .
C20 C 0.6510(4) 0.2159(16) 0.8961(5) 0.020(2) Uani 1 1 d . . .
O6W O 0.9847(4) -0.0475(13) 0.8120(5) 0.043(2) Uani 1 1 d D . .
O6 O 0.9947(3) 0.2475(13) 0.7027(3) 0.0300(19) Uani 1 1 d . . .
O7 O 0.9118(4) 0.2546(11) 0.7513(4) 0.0289(18) Uani 1 1 d U . .
C13 C 0.9230(5) 0.2179(16) 0.9365(5) 0.023(2) Uani 1 1 d . . .
C23 C 0.6363(5) 0.2161(16) 0.7977(4) 0.019(2) Uani 1 1 d . . .
C8 C 0.9003(5) 0.2474(16) 0.6456(5) 0.022(2) Uani 1 1 d . . .
C14 C 0.9793(5) 0.2377(17) 0.9736(5) 0.022(2) Uani 1 1 d . . .
C17 C 1.0776(5) 0.2718(14) 0.9892(5) 0.017(2) Uani 1 1 d U . .
O19 O 0.7066(4) 0.1576(17) 0.7252(4) 0.048(3) Uani 1 1 d . . .
C4 C 1.2412(6) 0.2993(19) 0.7839(5) 0.031(3) Uani 1 1 d . . .
H4 H 1.2133 0.3182 0.8129 0.038 Uiso 1 1 calc R . .
O3W O 1.0549(4) 0.2458(14) 0.5493(4) 0.037(2) Uani 1 1 d D . .
C24 C 0.6536(5) 0.2001(13) 0.7334(4) 0.016(2) Uani 1 1 d . . .
C3 C 1.3043(6) 0.2888(17) 0.7933(6) 0.032(3) Uani 1 1 d U . .
H3 H 1.3262 0.2967 0.8308 0.038 Uiso 1 1 calc R . .
O9 O 0.9564(5) 0.2868(14) 0.4749(5) 0.043(2) Uani 1 1 d U . .
O1W O 1.0494(5) 0.5328(12) 0.6356(4) 0.042(2) Uani 1 1 d D . .
C11 C 0.8851(5) 0.2376(15) 0.5467(5) 0.023(2) Uani 1 1 d U . .
C19 C 0.6896(5) 0.2036(16) 0.9526(5) 0.021(2) Uani 1 1 d . . .
C9 C 0.8388(5) 0.240(2) 0.6335(5) 0.033(3) Uani 1 1 d . . .
H9 H 0.8093 0.2368 0.6615 0.040 Uiso 1 1 calc R . .
C7 C 0.9385(4) 0.2503(16) 0.7031(4) 0.020(2) Uani 1 1 d . . .
C2 C 1.3283(5) 0.2656(16) 0.7400(5) 0.020(2) Uani 1 1 d . . .
C18 C 1.1412(5) 0.2784(14) 0.9709(5) 0.018(2) Uani 1 1 d . . .
O14 O 1.1508(4) 0.2378(16) 0.9177(4) 0.044(3) Uani 1 1 d . . .
C5 C 1.2296(5) 0.2765(15) 0.7243(5) 0.021(2) Uani 1 1 d . . .
C12 C 0.9030(5) 0.2524(16) 0.4847(5) 0.022(2) Uani 1 1 d . . .
C6 C 1.1722(5) 0.2705(15) 0.6864(5) 0.021(2) Uani 1 1 d . . .
C1 C 1.3899(5) 0.2327(15) 0.7224(5) 0.021(2) Uani 1 1 d . . .
C16 C 1.0551(5) 0.2804(19) 1.0442(5) 0.029(3) Uani 1 1 d . . .
H16 H 1.0775 0.2956 1.0811 0.035 Uiso 1 1 calc R . .
C15 C 0.9907(5) 0.262(2) 1.0355(5) 0.033(3) Uani 1 1 d . . .
H15 H 0.9626 0.2655 1.0649 0.040 Uiso 1 1 calc R . .
C21 C 0.5924(5) 0.239(2) 0.8847(5) 0.036(3) Uani 1 1 d . . .
H21 H 0.5634 0.2542 0.9130 0.043 Uiso 1 1 calc R . .
C22 C 0.5820(6) 0.237(2) 0.8200(5) 0.037(3) Uani 1 1 d . . .
H22 H 0.5448 0.2480 0.7977 0.045 Uiso 1 1 calc R . .
C10 C 0.8297(5) 0.237(2) 0.5705(6) 0.036(3) Uani 1 1 d . . .
H10 H 0.7923 0.2360 0.5483 0.043 Uiso 1 1 calc R . .
H11A H 0.702(3) 0.554(17) 1.063(7) 0.054 Uiso 1 1 d D . .
H10A H 0.772(3) -0.102(16) 1.075(7) 0.054 Uiso 1 1 d D . .
H7A H 0.768(3) 0.541(14) 0.880(7) 0.054 Uiso 1 1 d D . .
H4A H 1.023(3) 0.53(2) 0.814(6) 0.054 Uiso 1 1 d D . .
H6A H 1.017(3) -0.105(15) 0.807(7) 0.054 Uiso 1 1 d D . .
H1B H 1.031(6) 0.580(18) 0.605(3) 0.054 Uiso 1 1 d D . .
H2A H 1.065(6) -0.063(19) 0.674(3) 0.054 Uiso 1 1 d D . .
H12A H 0.836(7) 0.333(7) 1.076(7) 0.054 Uiso 1 1 d D . .
H1A H 1.044(7) 0.592(17) 0.667(3) 0.054 Uiso 1 1 d D . .
H6B H 0.954(3) -0.110(15) 0.801(7) 0.054 Uiso 1 1 d D . .
H10B H 0.710(3) -0.122(14) 1.075(7) 0.054 Uiso 1 1 d D . .
H4B H 0.961(3) 0.55(2) 0.810(5) 0.054 Uiso 1 1 d D . .
H9A H 0.771(3) 0.15(2) 0.783(5) 0.054 Uiso 1 1 d D . .
H8B H 0.832(4) -0.07(2) 0.861(4) 0.054 Uiso 1 1 d D . .
H8A H 0.828(5) -0.12(2) 0.921(3) 0.054 Uiso 1 1 d D . .
H3A H 1.030(5) 0.199(15) 0.523(5) 0.054 Uiso 1 1 d D . .
H2B H 1.028(5) -0.068(19) 0.620(5) 0.054 Uiso 1 1 d D . .
H3B H 1.072(6) 0.167(12) 0.572(5) 0.054 Uiso 1 1 d D . .
H5A H 1.092(5) 0.23(2) 0.788(3) 0.054 Uiso 1 1 d D . .
H5B H 1.099(5) 0.23(2) 0.851(3) 0.054 Uiso 1 1 d D . .
H7B H 0.831(3) 0.522(16) 0.878(7) 0.054 Uiso 1 1 d D . .
H9B H 0.832(4) 0.19(2) 0.776(4) 0.054 Uiso 1 1 d D . .
H11B H 0.759(5) 0.561(16) 1.040(6) 0.054 Uiso 1 1 d D . .
H12B H 0.844(6) 0.168(15) 1.046(6) 0.054 Uiso 1 1 d D . .

loop_
_atom_site_aniso_label
_atom_site_aniso_U_11
_atom_site_aniso_U_22
_atom_site_aniso_U_33
_atom_site_aniso_U_23
_atom_site_aniso_U_13
_atom_site_aniso_U_12
O5 0.010(4) 0.055(5) 0.021(4) -0.012(4) -0.001(3) 0.008(3)
Zn1 0.0133(6) 0.0318(7) 0.0164(6) -0.0009(5) -0.0002(5) -0.0003(5)
Zn2 0.0155(6) 0.0302(7) 0.0136(6) -0.0009(5) -0.0003(5) -0.0014(5)
Zn3 0.0149(6) 0.0289(7) 0.0168(6) 0.0000(5) -0.0002(5) -0.0016(5)
Zn4 0.0149(6) 0.0289(7) 0.0123(6) 0.0004(5) -0.0002(4) -0.0013(5)
O7W 0.063(7) 0.024(4) 0.034(5) 0.007(4) 0.006(5) 0.002(4)
O10 0.020(5) 0.085(8) 0.023(5) 0.007(5) -0.002(4) -0.005(5)
O15 0.015(4) 0.049(5) 0.024(4) -0.002(4) -0.005(3) -0.002(3)
O11W 0.033(6) 0.029(5) 0.089(9) 0.004(5) 0.022(5) -0.007(4)
O18 0.017(4) 0.036(4) 0.013(4) 0.000(3) 0.003(3) 0.003(3)
O12 0.023(4) 0.051(5) 0.009(4) 0.000(3) -0.005(3) -0.005(4)
O17 0.009(4) 0.079(7) 0.006(3) -0.003(4) 0.000(3) -0.001(4)
O3 0.012(4) 0.047(5) 0.016(4) -0.002(3) -0.003(3) 0.007(3)
O16 0.014(4) 0.059(6) 0.016(4) -0.001(4) 0.005(3) -0.003(4)
O8W 0.058(6) 0.032(5) 0.027(5) 0.000(4) 0.010(4) -0.005(4)
O20 0.024(4) 0.039(5) 0.010(4) 0.005(3) -0.003(3) 0.009(3)
O11 0.008(4) 0.052(5) 0.017(4) 0.003(3) 0.000(3) -0.009(3)
O9W 0.014(4) 0.070(6) 0.013(4) -0.004(4) 0.000(3) -0.003(4)
O12W 0.016(5) 0.091(8) 0.022(5) -0.010(5) 0.003(4) -0.005(5)
O4W 0.021(4) 0.028(5) 0.055(6) -0.003(4) 0.002(4) -0.003(4)
O2W 0.086(9) 0.039(6) 0.017(5) 0.000(4) 0.009(5) -0.004(5)
O5W 0.013(4) 0.058(6) 0.014(4) 0.000(4) -0.002(3) -0.004(4)
O8 0.011(4) 0.049(5) 0.009(3) -0.001(3) -0.003(3) 0.001(3)
O4 0.015(4) 0.054(5) 0.013(4) 0.004(3) 0.001(3) 0.000(3)
O1 0.025(2) 0.0260(19) 0.025(2) -0.0009(10) 0.0012(10) 0.0005(10)
O13 0.013(4) 0.038(4) 0.012(4) 0.000(3) 0.004(3) -0.001(3)
O10W 0.025(5) 0.030(5) 0.070(7) 0.002(5) 0.005(5) 0.004(4)
O2 0.023(5) 0.083(8) 0.021(5) -0.005(4) 0.007(4) 0.022(5)
C20 0.005(5) 0.037(6) 0.017(5) 0.003(4) 0.000(4) 0.002(4)
O6W 0.023(5) 0.032(5) 0.076(7) -0.007(5) 0.014(5) -0.004(4)
O6 0.014(4) 0.062(6) 0.014(4) 0.001(4) 0.003(3) 0.008(4)
O7 0.029(2) 0.030(2) 0.028(2) 0.0003(10) 0.0024(10) 0.0001(10)
C13 0.015(5) 0.040(7) 0.014(5) 0.002(4) 0.001(4) 0.001(4)
C23 0.009(5) 0.040(6) 0.009(5) 0.005(4) -0.003(4) -0.012(4)
C8 0.025(6) 0.036(6) 0.006(5) -0.006(4) 0.001(4) -0.007(5)
C14 0.008(5) 0.047(7) 0.010(5) -0.002(4) -0.005(4) -0.009(4)
C17 0.016(2) 0.017(2) 0.016(2) -0.0006(10) 0.0005(10) 0.0009(10)
O19 0.013(4) 0.121(10) 0.009(4) -0.015(5) -0.003(3) 0.004(5)
C4 0.022(6) 0.057(8) 0.014(6) -0.002(5) -0.001(5) 0.000(5)
O3W 0.019(4) 0.078(7) 0.012(4) 0.007(4) -0.006(3) -0.002(4)
C24 0.020(5) 0.018(5) 0.009(5) -0.002(3) 0.002(4) -0.002(4)
C3 0.032(3) 0.033(3) 0.032(3) -0.0006(10) 0.0022(10) -0.0002(10)
O9 0.043(3) 0.044(3) 0.043(3) -0.0001(10) 0.0030(10) -0.0003(10)
O1W 0.078(8) 0.023(5) 0.026(5) 0.006(4) 0.002(5) 0.005(5)
C11 0.023(2) 0.023(2) 0.023(2) 0.0004(10) 0.0012(10) -0.0002(10)
C19 0.012(5) 0.034(6) 0.017(5) 0.000(4) -0.004(4) 0.000(4)
C9 0.013(6) 0.068(9) 0.018(6) 0.003(5) -0.003(4) 0.005(5)
C7 0.008(5) 0.044(7) 0.008(5) 0.001(4) 0.001(4) -0.005(4)
C2 0.009(5) 0.032(6) 0.018(5) -0.001(4) -0.001(4) 0.005(4)
C18 0.017(5) 0.024(5) 0.014(5) 0.008(4) 0.005(4) 0.006(4)
O14 0.017(5) 0.092(8) 0.023(5) -0.004(5) -0.008(4) 0.001(5)
C5 0.019(6) 0.030(6) 0.017(5) -0.001(4) 0.011(4) 0.004(4)
C12 0.020(5) 0.033(6) 0.012(5) 0.008(4) -0.001(4) -0.005(4)
C6 0.020(6) 0.028(6) 0.015(5) 0.008(4) 0.004(4) 0.009(4)
C1 0.008(5) 0.031(6) 0.024(6) -0.011(4) -0.007(4) 0.002(4)
C16 0.013(5) 0.066(9) 0.008(5) -0.005(5) -0.005(4) -0.004(5)
C15 0.017(6) 0.069(9) 0.013(6) 0.000(5) 0.003(4) 0.009(6)
C21 0.014(6) 0.081(10) 0.012(6) -0.008(6) 0.004(4) 0.000(6)
C22 0.018(6) 0.079(10) 0.014(6) 0.005(6) -0.003(5) 0.006(6)
C10 0.009(5) 0.077(10) 0.022(6) -0.011(6) -0.001(5) -0.016(6)

loop_
_atom_type_symbol
_atom_type_description
_atom_type_scat_dispersion_real
_atom_type_scat_dispersion_imag
_atom_type_scat_source
C C 0.0033 0.0016 'International Tables Vol C Tables 4.2.6.8 and 6.1.1.4'
H H 0.0000 0.0000 'International Tables Vol C Tables 4.2.6.8 and 6.1.1.4'
O O 0.0106 0.0060 'International Tables Vol C Tables 4.2.6.8 and 6.1.1.4'
Zn Zn 0.2839 1.4301 'International Tables Vol C Tables 4.2.6.8 and 6.1.1.4'

loop_
_geom_angle_atom_site_label_1
_geom_angle_atom_site_label_2
_geom_angle_atom_site_label_3
_geom_angle
_geom_angle_site_symmetry_1
_geom_angle_site_symmetry_3
C6 O5 Zn1 135.2(7) . 4_665
O12W Zn1 O5 134.7(4) . 4_566
O12W Zn1 O10W 87.5(4) . .
O5 Zn1 O10W 90.6(4) 4_566 .
O12W Zn1 O11W 88.8(5) . .
O5 Zn1 O11W 89.0(4) 4_566 .
O10W Zn1 O11W 174.4(5) . .
O12W Zn1 O17 137.7(3) . .
O5 Zn1 O17 87.5(3) 4_566 .
O10W Zn1 O17 95.0(4) . .
O11W Zn1 O17 90.6(4) . .
O9W Zn2 O16 135.0(3) . .
O9W Zn2 O7W 89.4(4) . .
O16 Zn2 O7W 90.0(4) . .
O9W Zn2 O8W 86.3(4) . .
O16 Zn2 O8W 89.2(4) . .
O7W Zn2 O8W 172.9(4) . .
O9W Zn2 O11 137.4(3) . .
O16 Zn2 O11 87.5(3) . .
O7W Zn2 O11 93.2(4) . .
O8W Zn2 O11 93.8(4) . .
O5W Zn3 O12 133.5(3) . .
O5W Zn3 O6W 86.5(4) . .
O12 Zn3 O6W 88.2(4) . .
O5W Zn3 O4W 90.1(4) . .
O12 Zn3 O4W 90.7(4) . .
O6W Zn3 O4W 174.1(4) . .
O5W Zn3 O7 138.2(3) . .
O12 Zn3 O7 88.1(3) . .
O6W Zn3 O7 93.0(4) . .
O4W Zn3 O7 92.8(3) . .
O3W Zn4 O6 135.3(3) . .
O3W Zn4 O1W 89.6(4) . .
O6 Zn4 O1W 90.8(4) . .
O3W Zn4 O2W 86.6(4) . .
O6 Zn4 O2W 89.0(4) . .
O1W Zn4 O2W 174.5(5) . .
O3W Zn4 O4 136.9(3) . .
O6 Zn4 O4 87.9(3) . .
O1W Zn4 O4 91.0(4) . .
O2W Zn4 O4 94.5(4) . .
H7B O7W Zn2 112(9) . .
C23 O18 C20 106.2(8) . .
C13 O12 Zn3 138.0(8) . .
C19 O17 Zn1 104.2(6) . .
C5 O3 C2 106.4(8) . .
C19 O16 Zn2 135.8(7) . .
C13 O11 Zn2 103.9(7) . .
C8 O8 C11 106.8(8) . .
C6 O4 Zn4 103.9(7) . .
C14 O13 C17 107.0(8) . .
C21 C20 O18 111.1(9) . .
C21 C20 C19 132.7(10) . .
O18 C20 C19 116.2(9) . .
C7 O6 Zn4 137.5(7) . .
C7 O7 Zn3 101.7(7) . .
O12 C13 O11 121.3(10) . .
O12 C13 C14 120.1(10) . .
O11 C13 C14 118.6(10) . .
C22 C23 O18 110.2(9) . .
C22 C23 C24 130.7(10) . .
O18 C23 C24 119.1(9) . .
O8 C8 C9 110.9(9) . .
O8 C8 C7 117.1(9) . .
C9 C8 C7 132.0(10) . .
O13 C14 C15 110.5(9) . .
O13 C14 C13 118.2(9) . .
C15 C14 C13 131.3(10) . .
C16 C17 O13 110.3(9) . .
C16 C17 C18 131.1(10) . .
O13 C17 C18 118.5(9) . .
C5 C4 C3 105.1(11) . .
O20 C24 O19 126.0(10) . .
O20 C24 C23 116.2(9) . .
O19 C24 C23 117.7(9) . .
C2 C3 C4 109.2(11) . .
C10 C11 O8 108.3(10) . .
C10 C11 C12 132.3(11) . .
O8 C11 C12 118.8(10) . .
O16 C19 O17 120.5(10) . .
O16 C19 C20 122.0(10) . .
O17 C19 C20 117.5(9) . .
C8 C9 C10 105.4(10) . .
O6 C7 O7 122.4(10) . .
O6 C7 C8 120.3(9) . .
O7 C7 C8 117.3(9) . .
C3 C2 O3 107.9(10) . .
C3 C2 C1 133.7(11) . .
O3 C2 C1 117.9(9) . .
O15 C18 O14 124.3(10) . .
O15 C18 C17 116.9(9) . .
O14 C18 C17 118.4(10) . .
C4 C5 O3 111.3(11) . .
C4 C5 C6 131.6(10) . .
O3 C5 C6 117.1(9) . .
O9 C12 O10 122.8(11) . .
O9 C12 C11 120.3(10) . .
O10 C12 C11 116.9(10) . .
O5 C6 O4 120.2(10) . .
O5 C6 C5 120.9(9) . .
O4 C6 C5 118.8(9) . .
O1 C1 O2 123.8(10) . .
O1 C1 C2 116.3(10) . .
O2 C1 C2 119.9(9) . .
C17 C16 C15 107.5(9) . .
C14 C15 C16 104.7(10) . .
C20 C21 C22 105.9(10) . .
C23 C22 C21 106.5(10) . .
C11 C10 C9 108.4(11) . .

loop_
_geom_bond_atom_site_label_1
_geom_bond_atom_site_label_2
_geom_bond_distance
_geom_bond_site_symmetry_2
O5 C6 1.255(13) .
O5 Zn1 2.019(8) 4_665
Zn1 O12W 1.988(9) .
Zn1 O5 2.019(8) 4_566
Zn1 O10W 2.035(9) .
Zn1 O11W 2.045(9) .
Zn1 O17 2.062(8) .
Zn2 O9W 1.993(8) .
Zn2 O16 2.004(8) .
Zn2 O7W 2.031(9) .
Zn2 O8W 2.036(9) .
Zn2 O11 2.080(8) .
Zn3 O5W 1.998(8) .
Zn3 O12 2.019(8) .
Zn3 O6W 2.033(9) .
Zn3 O4W 2.053(9) .
Zn3 O7 2.096(9) .
Zn4 O3W 2.012(8) .
Zn4 O6 2.016(8) .
Zn4 O1W 2.022(9) .
Zn4 O2W 2.026(10) .
Zn4 O4 2.069(8) .
O7W H7B 0.841(11) .
O10 C12 1.259(13) .
O15 C18 1.237(13) .
O18 C23 1.346(12) .
O18 C20 1.370(12) .
O12 C13 1.241(13) .
O17 C19 1.268(13) .
O3 C5 1.355(12) .
O3 C2 1.372(12) .
O16 C19 1.260(13) .
O20 C24 1.225(12) .
O11 C13 1.249(13) .
O8 C8 1.351(12) .
O8 C11 1.373(13) .
O4 C6 1.259(13) .
O1 C1 1.253(12) .
O13 C14 1.358(12) .
O13 C17 1.362(12) .
O2 C1 1.252(13) .
C20 C21 1.311(15) .
C20 C19 1.464(14) .
O6 C7 1.243(12) .
O7 C7 1.254(13) .
C13 C14 1.448(14) .
C23 C22 1.336(16) .
C23 C24 1.502(13) .
C8 C9 1.366(16) .
C8 C7 1.473(14) .
C14 C15 1.382(15) .
C17 C16 1.345(14) .
C17 C18 1.488(14) .
O19 C24 1.235(13) .
C4 C5 1.333(15) .
C4 C3 1.398(17) .
C3 C2 1.335(16) .
O9 C12 1.239(14) .
C11 C10 1.365(16) .
C11 C12 1.455(15) .
C9 C10 1.392(17) .
C2 C1 1.461(14) .
C18 O14 1.246(13) .
C5 C6 1.469(16) .
C16 C15 1.430(16) .
C21 C22 1.432(16) .
